data_7023327
loop_
_publ_author_name
'Kumar, Virendra'
'Kumar, Ajit'
'Diwan, Uzra'
'Upadhyay, K. K.'

_publ_section_title
;
 A Zn(2+)-responsive highly sensitive fluorescent probe and 1D
 coordination polymer based on a coumarin platform.
;
_journal_issue 36
_journal_name_full 'Dalton transactions (Cambridge, England : 2003)'
_journal_page_first 13078
_journal_page_last 13083
_journal_paper_doi 10.1039/c3dt51182k
_journal_volume 42
_journal_year 2013
_chemical_formula_moiety 'C21 H22 N4 O3'
_chemical_formula_sum 'C21 H22 N4 O3'
_chemical_formula_weight 378.43
_space_group_IT_number 4
_symmetry_cell_setting monoclinic
_symmetry_space_group_name_Hall 'P 2yb'
_symmetry_space_group_name_H-M 'P 1 21 1'
_atom_sites_solution_hydrogens geom
_atom_sites_solution_primary direct
_atom_sites_solution_secondary difmap
_audit_creation_method SHELXL-97
_audit_update_record
;
2012-03-23 # Formatted by publCIF
;
_cell_angle_alpha 90.00
_cell_angle_beta 97.703(7)
_cell_angle_gamma 90.00
_cell_formula_units_Z 2
_cell_length_a 6.3154(4)
_cell_length_b 12.2970(7)
_cell_length_c 12.3905(9)
_cell_measurement_reflns_used 1210
_cell_measurement_temperature 293(2)
_cell_measurement_theta_max 28.8357
_cell_measurement_theta_min 3.2485
_cell_volume 953.57(11)
_computing_cell_refinement
;
CrysAlisPro, Agilent Technologies,
Version 1.171.34.49 (release 20-01-2011 CrysAlis171 .NET)
(compiled Jan 20 2011,15:58:25)
;
_computing_data_collection
;
CrysAlisPro, Agilent Technologies,
Version 1.171.34.49 (release 20-01-2011 CrysAlis171 .NET)
(compiled Jan 20 2011,15:58:25)
;
_computing_data_reduction
;
CrysAlisPro, Agilent Technologies,
Version 1.171.34.49 (release 20-01-2011 CrysAlis171 .NET)
(compiled Jan 20 2011,15:58:25)
;
_computing_molecular_graphics
;
O. V. Dolomanov, L. J. Bourhis, R. J. Gildea, J. A. K. Howard and H. Puschmann,
OLEX2: a complete structure solution, refinement and analysis program.
J. Appl. Cryst. (2009). 42, 339-341.
;
_computing_publication_material
;
O. V. Dolomanov, L. J. Bourhis, R. J. Gildea, J. A. K. Howard and H. Puschmann,
OLEX2: a complete structure solution, refinement and analysis program.
J. Appl. Cryst. (2009). 42, 339-341.
;
_computing_structure_refinement 'SHELXL-97 (Sheldrick, 1997)'
_computing_structure_solution 'A short history of SHELX (Sheldrick, 2007)'
_diffrn_ambient_temperature 293(2)
_diffrn_measured_fraction_theta_full 0.999
_diffrn_measured_fraction_theta_max 0.862
_diffrn_measurement_device_type Xcalibur,Eos
_diffrn_measurement_method \wscans
_diffrn_radiation_monochromator graphite
_diffrn_radiation_source 'fine-focus sealed tube'
_diffrn_radiation_type MoK\a
_diffrn_radiation_wavelength 0.71073
_diffrn_reflns_av_R_equivalents 0.0199
_diffrn_reflns_av_sigmaI/netI 0.0571
_diffrn_reflns_limit_h_max 8
_diffrn_reflns_limit_h_min -8
_diffrn_reflns_limit_k_max 9
_diffrn_reflns_limit_k_min -15
_diffrn_reflns_limit_l_max 11
_diffrn_reflns_limit_l_min -16
_diffrn_reflns_number 4028
_diffrn_reflns_theta_full 25.00
_diffrn_reflns_theta_max 28.90
_diffrn_reflns_theta_min 3.26
_exptl_absorpt_coefficient_mu 0.090
_exptl_absorpt_correction_T_max 1.00000
_exptl_absorpt_correction_T_min 0.97190
_exptl_absorpt_correction_type multi-scan
_exptl_absorpt_process_details
;
CrysAlisPro, Agilent Technologies,
Version 1.171.34.49 (release 20-01-2011 CrysAlis171 .NET)
(compiled Jan 20 2011,15:58:25)
Empirical absorption correction using spherical harmonics,
implemented in SCALE3 ABSPACK scaling algorithm.
;
_exptl_crystal_colour RED
_exptl_crystal_density_diffrn 1.318
_exptl_crystal_density_method 'not measured'
_exptl_crystal_description Block
_exptl_crystal_F_000 400
_exptl_crystal_size_max 0.4
_exptl_crystal_size_mid 0.2
_exptl_crystal_size_min 0.2
_refine_diff_density_max 0.270
_refine_diff_density_min -0.239
_refine_diff_density_rms 0.043
_refine_ls_abs_structure_details 'Flack H D (1983), Acta Cryst. A39, 876-881'
_refine_ls_abs_structure_Flack 2.8(18)
_refine_ls_extinction_method none
_refine_ls_goodness_of_fit_ref 1.028
_refine_ls_matrix_type full
_refine_ls_number_parameters 256
_refine_ls_number_reflns 3058
_refine_ls_number_restraints 1
_refine_ls_restrained_S_all 1.028
_refine_ls_R_factor_all 0.0937
_refine_ls_R_factor_gt 0.0546
_refine_ls_shift/su_max 0.000
_refine_ls_shift/su_mean 0.000
_refine_ls_structure_factor_coef Fsqd
_refine_ls_weighting_details 'calc w=1/[\s^2^(Fo^2^)+(0.0577P)^2^+0.0000P] where P=(Fo^2^+2Fc^2^)/3'
_refine_ls_weighting_scheme calc
_refine_ls_wR_factor_gt 0.1123
_refine_ls_wR_factor_ref 0.1340
_reflns_number_gt 2031
_reflns_number_total 3058
_reflns_threshold_expression >2sigma(I)
_cod_data_source_file c3dt51182k.txt
_cod_data_source_block nnia
_cod_original_sg_symbol_H-M 'P 21'
_cod_database_code 7023327

loop_
_symmetry_equiv_pos_as_xyz
'x, y, z'
'-x, y+1/2, -z'

loop_
_atom_site_label
_atom_site_type_symbol
_atom_site_fract_x
_atom_site_fract_y
_atom_site_fract_z
_atom_site_U_iso_or_equiv
_atom_site_adp_type
_atom_site_occupancy
_atom_site_symmetry_multiplicity
_atom_site_calc_flag
_atom_site_refinement_flags
O1 O 0.5195(4) 0.34738(18) 0.3635(2) 0.0395(6) Uani 1 1 d .
O2 O 0.2533(4) 0.2940(2) 0.4470(2) 0.0465(7) Uani 1 1 d .
N2 N 0.1008(4) 0.4257(2) 0.5870(2) 0.0371(7) Uani 1 1 d .
N3 N -0.0327(5) 0.4395(3) 0.6645(3) 0.0433(8) Uani 1 1 d .
H4 H -0.0243 0.4918 0.7110 0.052 Uiso 1 1 calc R
C12 C 0.3984(5) 0.4690(3) 0.4962(3) 0.0332(8) Uani 1 1 d .
C13 C 0.3804(6) 0.3658(3) 0.4384(3) 0.0379(9) Uani 1 1 d .
C8 C 0.6992(5) 0.5172(3) 0.4030(3) 0.0342(8) Uani 1 1 d .
C10 C 0.8039(6) 0.3899(3) 0.2693(3) 0.0385(9) Uani 1 1 d .
H8 H 0.7828 0.3234 0.2337 0.046 Uiso 1 1 calc R
N1 N 1.0952(5) 0.4348(3) 0.1684(3) 0.0468(8) Uani 1 1 d .
C16 C -0.1773(5) 0.3601(3) 0.6575(3) 0.0361(8) Uani 1 1 d .
C11 C 0.5573(5) 0.5399(3) 0.4772(3) 0.0378(9) Uani 1 1 d .
H11 H 0.5706 0.6054 0.5150 0.045 Uiso 1 1 calc R
O3 O -0.2021(4) 0.2876(2) 0.5867(2) 0.0490(7) Uani 1 1 d .
C5 C 0.9657(5) 0.4602(3) 0.2442(3) 0.0394(9) Uani 1 1 d .
C9 C 0.6771(5) 0.4188(3) 0.3462(3) 0.0357(8) Uani 1 1 d .
C14 C 0.2534(6) 0.4940(3) 0.5747(3) 0.0391(9) Uani 1 1 d .
C17 C -0.3166(6) 0.3642(3) 0.7463(3) 0.0384(8) Uani 1 1 d .
C6 C 0.9936(5) 0.5596(3) 0.3036(3) 0.0403(9) Uani 1 1 d .
H17 H 1.1016 0.6072 0.2903 0.048 Uiso 1 1 calc R
C7 C 0.8650(5) 0.5863(3) 0.3796(3) 0.0406(9) Uani 1 1 d .
H18 H 0.8875 0.6517 0.4170 0.049 Uiso 1 1 calc R
C2 C 1.2671(6) 0.5065(3) 0.1438(3) 0.0489(10) Uani 1 1 d .
H19A H 1.3778 0.4629 0.1177 0.059 Uiso 1 1 calc R
H19B H 1.3296 0.5422 0.2103 0.059 Uiso 1 1 calc R
C18 C -0.2776(7) 0.4336(4) 0.8332(3) 0.0613(12) Uani 1 1 d .
H20 H -0.1631 0.4817 0.8381 0.074 Uiso 1 1 calc R
C21 C -0.4913(6) 0.2972(3) 0.7429(3) 0.0501(10) Uani 1 1 d .
H21 H -0.5248 0.2492 0.6852 0.060 Uiso 1 1 calc R
N4 N -0.5794(6) 0.3682(4) 0.9111(3) 0.0754(12) Uani 1 1 d .
C1 C 1.1938(7) 0.5914(4) 0.0602(4) 0.0718(14) Uani 1 1 d .
H23A H 1.1405 0.5568 -0.0074 0.108 Uiso 1 1 calc R
H23B H 1.3117 0.6377 0.0498 0.108 Uiso 1 1 calc R
H23C H 1.0824 0.6341 0.0848 0.108 Uiso 1 1 calc R
C20 C -0.6172(7) 0.3016(5) 0.8260(4) 0.0702(14) Uani 1 1 d .
H24 H -0.7346 0.2554 0.8222 0.084 Uiso 1 1 calc R
C19 C -0.4093(8) 0.4315(5) 0.9132(4) 0.0818(16) Uani 1 1 d .
H25 H -0.3767 0.4776 0.9726 0.098 Uiso 1 1 calc R
C3 C 1.0623(6) 0.3356(3) 0.1021(3) 0.0518(11) Uani 1 1 d .
H26A H 1.1014 0.3499 0.0303 0.062 Uiso 1 1 calc R
H26B H 0.9120 0.3163 0.0933 0.062 Uiso 1 1 calc R
C15 C 0.2753(7) 0.5958(3) 0.6398(4) 0.0643(13) Uani 1 1 d .
H27A H 0.2423 0.6571 0.5925 0.096 Uiso 1 1 calc R
H27B H 0.4192 0.6021 0.6757 0.096 Uiso 1 1 calc R
H27C H 0.1784 0.5940 0.6933 0.096 Uiso 1 1 calc R
C4 C 1.1917(8) 0.2419(4) 0.1524(4) 0.0743(14) Uani 1 1 d .
H28A H 1.1622 0.1784 0.1078 0.111 Uiso 1 1 calc R
H28B H 1.1547 0.2280 0.2238 0.111 Uiso 1 1 calc R
H28C H 1.3409 0.2592 0.1578 0.111 Uiso 1 1 calc R

loop_
_atom_site_aniso_label
_atom_site_aniso_U_11
_atom_site_aniso_U_22
_atom_site_aniso_U_33
_atom_site_aniso_U_23
_atom_site_aniso_U_13
_atom_site_aniso_U_12
O1 0.0423(14) 0.0329(14) 0.0451(15) -0.0028(12) 0.0129(11) -0.0064(12)
O2 0.0512(15) 0.0350(14) 0.0565(17) -0.0018(13) 0.0182(13) -0.0117(13)
N2 0.0342(16) 0.0385(17) 0.0399(18) 0.0063(14) 0.0098(14) 0.0004(15)
N3 0.0479(17) 0.0417(18) 0.0438(19) -0.0089(14) 0.0185(16) 0.0001(16)
C12 0.0328(18) 0.0286(18) 0.039(2) 0.0023(16) 0.0075(16) 0.0016(16)
C13 0.043(2) 0.036(2) 0.035(2) 0.0009(17) 0.0076(17) 0.0059(19)
C8 0.0321(19) 0.0276(19) 0.043(2) 0.0018(16) 0.0063(17) 0.0023(15)
C10 0.041(2) 0.033(2) 0.042(2) -0.0043(17) 0.0057(18) 0.0031(17)
N1 0.0483(19) 0.045(2) 0.051(2) -0.0033(17) 0.0173(17) 0.0005(17)
C16 0.036(2) 0.0302(19) 0.043(2) 0.0082(18) 0.0090(16) 0.0030(18)
C11 0.045(2) 0.0290(18) 0.040(2) -0.0007(16) 0.0051(17) 0.0023(17)
O3 0.0515(16) 0.0428(15) 0.0550(17) -0.0086(14) 0.0154(13) -0.0012(13)
C5 0.0353(19) 0.040(2) 0.044(2) 0.0028(17) 0.0080(18) 0.0041(17)
C9 0.037(2) 0.0314(19) 0.038(2) 0.0037(16) 0.0032(17) 0.0024(17)
C14 0.041(2) 0.037(2) 0.040(2) 0.0047(17) 0.0051(18) 0.0010(19)
C17 0.0386(19) 0.038(2) 0.038(2) 0.0032(17) 0.0042(16) 0.0006(18)
C6 0.035(2) 0.036(2) 0.051(3) 0.0031(18) 0.0100(18) -0.0035(17)
C7 0.042(2) 0.036(2) 0.045(2) -0.0004(18) 0.0059(17) 0.0017(18)
C2 0.043(2) 0.054(3) 0.053(3) 0.004(2) 0.018(2) 0.005(2)
C18 0.064(3) 0.069(3) 0.054(3) -0.011(2) 0.022(2) -0.015(2)
C21 0.048(2) 0.051(2) 0.052(3) -0.005(2) 0.011(2) -0.004(2)
N4 0.073(3) 0.093(3) 0.066(3) -0.003(2) 0.033(2) -0.009(3)
C1 0.082(3) 0.076(3) 0.057(3) 0.021(3) 0.009(2) -0.004(3)
C20 0.056(3) 0.087(4) 0.071(3) 0.011(3) 0.022(3) -0.015(3)
C19 0.085(4) 0.099(4) 0.067(3) -0.022(3) 0.031(3) -0.024(3)
C3 0.052(2) 0.060(3) 0.046(2) -0.006(2) 0.012(2) -0.002(2)
C15 0.075(3) 0.046(2) 0.080(3) -0.024(2) 0.039(3) -0.015(2)
C4 0.093(4) 0.053(3) 0.074(3) -0.017(2) 0.003(3) 0.008(3)

loop_
_atom_type_symbol
_atom_type_description
_atom_type_scat_dispersion_real
_atom_type_scat_dispersion_imag
_atom_type_scat_source
C C 0.0033 0.0016 'International Tables Vol C Tables 4.2.6.8 and 6.1.1.4'
H H 0.0000 0.0000 'International Tables Vol C Tables 4.2.6.8 and 6.1.1.4'
N N 0.0061 0.0033 'International Tables Vol C Tables 4.2.6.8 and 6.1.1.4'
O O 0.0106 0.0060 'International Tables Vol C Tables 4.2.6.8 and 6.1.1.4'

loop_
_geom_angle_atom_site_label_1
_geom_angle_atom_site_label_2
_geom_angle_atom_site_label_3
_geom_angle
C9 O1 C13 122.9(3)
C14 N2 N3 122.4(3)
C16 N3 N2 110.1(3)
C16 N3 H4 124.9
N2 N3 H4 124.9
C11 C12 C13 118.7(3)
C11 C12 C14 121.3(3)
C13 C12 C14 120.0(3)
O2 C13 O1 115.5(3)
O2 C13 C12 127.1(3)
O1 C13 C12 117.4(3)
C11 C8 C9 118.4(3)
C11 C8 C7 125.2(3)
C9 C8 C7 116.5(3)
C9 C10 C5 120.3(3)
C9 C10 H8 119.9
C5 C10 H8 119.9
C5 N1 C2 122.5(3)
C5 N1 C3 121.5(3)
C2 N1 C3 115.9(3)
O3 C16 N3 126.3(3)
O3 C16 C17 120.6(3)
N3 C16 C17 113.1(3)
C12 C11 C8 122.3(3)
C12 C11 H11 118.8
C8 C11 H11 118.8
N1 C5 C10 122.2(3)
N1 C5 C6 120.6(3)
C10 C5 C6 117.2(3)
O1 C9 C10 116.6(3)
O1 C9 C8 120.2(3)
C10 C9 C8 123.1(3)
N2 C14 C12 118.9(3)
N2 C14 C15 119.8(3)
C12 C14 C15 121.3(3)
C18 C17 C21 117.2(4)
C18 C17 C16 122.5(3)
C21 C17 C16 120.4(3)
C7 C6 C5 121.3(3)
C7 C6 H17 119.4
C5 C6 H17 119.4
C6 C7 C8 121.7(3)
C6 C7 H18 119.2
C8 C7 H18 119.2
N1 C2 C1 113.3(3)
N1 C2 H19A 108.9
C1 C2 H19A 108.9
N1 C2 H19B 108.9
C1 C2 H19B 108.9
H19A C2 H19B 107.7
C17 C18 C19 119.5(4)
C17 C18 H20 120.3
C19 C18 H20 120.3
C17 C21 C20 119.6(4)
C17 C21 H21 120.2
C20 C21 H21 120.2
C19 N4 C20 115.9(4)
C2 C1 H23A 109.5
C2 C1 H23B 109.5
H23A C1 H23B 109.5
C2 C1 H23C 109.5
H23A C1 H23C 109.5
H23B C1 H23C 109.5
N4 C20 C21 123.6(4)
N4 C20 H24 118.2
C21 C20 H24 118.2
N4 C19 C18 124.3(5)
N4 C19 H25 117.9
C18 C19 H25 117.9
N1 C3 C4 112.1(3)
N1 C3 H26A 109.2
C4 C3 H26A 109.2
N1 C3 H26B 109.2
C4 C3 H26B 109.2
H26A C3 H26B 107.9
C14 C15 H27A 109.5
C14 C15 H27B 109.5
H27A C15 H27B 109.5
C14 C15 H27C 109.5
H27A C15 H27C 109.5
H27B C15 H27C 109.5
C3 C4 H28A 109.5
C3 C4 H28B 109.5
H28A C4 H28B 109.5
C3 C4 H28C 109.5
H28A C4 H28C 109.5
H28B C4 H28C 109.5

loop_
_geom_bond_atom_site_label_1
_geom_bond_atom_site_label_2
_geom_bond_distance
O1 C9 1.366(4)
O1 C13 1.379(4)
O2 C13 1.208(4)
N2 C14 1.303(4)
N2 N3 1.371(4)
N3 C16 1.331(4)
N3 H4 0.8600
C12 C11 1.373(5)
C12 C13 1.454(5)
C12 C14 1.456(5)
C8 C11 1.395(5)
C8 C9 1.398(4)
C8 C7 1.408(5)
C10 C9 1.371(5)
C10 C5 1.405(5)
C10 H8 0.9300
N1 C5 1.361(4)
N1 C2 1.462(5)
N1 C3 1.470(5)
C16 O3 1.245(4)
C16 C17 1.500(5)
C11 H11 0.9300
C5 C6 1.426(5)
C14 C15 1.485(5)
C17 C18 1.370(5)
C17 C21 1.373(5)
C6 C7 1.363(5)
C6 H17 0.9300
C7 H18 0.9300
C2 C1 1.500(6)
C2 H19A 0.9700
C2 H19B 0.9700
C18 C19 1.377(6)
C18 H20 0.9300
C21 C20 1.383(5)
C21 H21 0.9300
N4 C19 1.325(6)
N4 C20 1.331(6)
C1 H23A 0.9600
C1 H23B 0.9600
C1 H23C 0.9600
C20 H24 0.9300
C19 H25 0.9300
C3 C4 1.500(6)
C3 H26A 0.9700
C3 H26B 0.9700
C15 H27A 0.9600
C15 H27B 0.9600
C15 H27C 0.9600
C4 H28A 0.9600
C4 H28B 0.9600
C4 H28C 0.9600

loop_
_geom_torsion_atom_site_label_1
_geom_torsion_atom_site_label_2
_geom_torsion_atom_site_label_3
_geom_torsion_atom_site_label_4
_geom_torsion
C14 N2 N3 C16 178.2(3)
C9 O1 C13 O2 -178.0(3)
C9 O1 C13 C12 3.3(5)
C11 C12 C13 O2 178.6(3)
C14 C12 C13 O2 0.3(6)
C11 C12 C13 O1 -2.8(5)
C14 C12 C13 O1 178.8(3)
N2 N3 C16 O3 -5.1(5)
N2 N3 C16 C17 174.8(3)
C13 C12 C11 C8 1.1(5)
C14 C12 C11 C8 179.4(3)
C9 C8 C11 C12 0.3(5)
C7 C8 C11 C12 179.9(3)
C2 N1 C5 C10 -178.5(3)
C3 N1 C5 C10 4.9(5)
C2 N1 C5 C6 -0.1(5)
C3 N1 C5 C6 -176.7(3)
C9 C10 C5 N1 -180.0(3)
C9 C10 C5 C6 1.6(5)
C13 O1 C9 C10 179.9(3)
C13 O1 C9 C8 -2.0(5)
C5 C10 C9 O1 178.1(3)
C5 C10 C9 C8 0.0(5)
C11 C8 C9 O1 0.1(5)
C7 C8 C9 O1 -179.6(3)
C11 C8 C9 C10 178.1(4)
C7 C8 C9 C10 -1.6(5)
N3 N2 C14 C12 175.3(3)
N3 N2 C14 C15 -5.2(5)
C11 C12 C14 N2 177.7(3)
C13 C12 C14 N2 -4.1(5)
C11 C12 C14 C15 -1.8(5)
C13 C12 C14 C15 176.4(4)
O3 C16 C17 C18 171.5(4)
N3 C16 C17 C18 -8.4(5)
O3 C16 C17 C21 -8.7(5)
N3 C16 C17 C21 171.4(3)
N1 C5 C6 C7 179.9(3)
C10 C5 C6 C7 -1.6(5)
C5 C6 C7 C8 0.0(6)
C11 C8 C7 C6 -178.1(4)
C9 C8 C7 C6 1.6(5)
C5 N1 C2 C1 -86.0(5)
C3 N1 C2 C1 90.8(4)
C21 C17 C18 C19 1.5(6)
C16 C17 C18 C19 -178.6(4)
C18 C17 C21 C20 -0.6(6)
C16 C17 C21 C20 179.5(4)
C19 N4 C20 C21 -0.6(8)
C17 C21 C20 N4 0.1(7)
C20 N4 C19 C18 1.6(8)
C17 C18 C19 N4 -2.2(8)
C5 N1 C3 C4 -92.7(4)
C2 N1 C3 C4 90.5(4)
